data_4516840
loop_
_publ_author_name
'Kim, Eun Ho'
'Lee, Hyun Mo'
'Jeong, Myoung Sun'
'Ryu, Ji Yeon'
'Lee, Junseong'
'Lee, Bun Yeoul'

_publ_section_title
;
 Methylaluminoxane-Free Chromium Catalytic System for Ethylene
 Tetramerization.
;
_journal_issue 3
_journal_name_full 'ACS omega'
_journal_page_first 765
_journal_page_last 773
_journal_paper_doi 10.1021/acsomega.6b00506
_journal_volume 2
_journal_year 2017
_chemical_formula_sum 'C78.5 H55 B Cl3 Cr F20 N2 P4'
_chemical_formula_weight 1699.28
_space_group_crystal_system monoclinic
_space_group_IT_number 14
_space_group_name_Hall '-P 2ybc'
_space_group_name_H-M_alt 'P 1 21/c 1'
_atom_sites_solution_hydrogens geom
_audit_creation_method SHELXL-2014
_cell_angle_alpha 90
_cell_angle_beta 97.937(3)
_cell_angle_gamma 90
_cell_formula_units_Z 4
_cell_length_a 10.5859(4)
_cell_length_b 27.5961(11)
_cell_length_c 25.9776(11)
_cell_measurement_reflns_used 9936
_cell_measurement_temperature 100(2)
_cell_measurement_theta_max 25.18
_cell_measurement_theta_min 2.32
_cell_volume 7516.1(5)
_computing_cell_refinement 'Bruker SAINT'
_computing_data_collection 'Bruker APEX2'
_computing_data_reduction 'Bruker SAINT'
_computing_structure_refinement 'SHELXL-2014 (Sheldrick, 2014)'
_computing_structure_solution 'SHELXS-97 (Sheldrick 2008)'
_diffrn_ambient_temperature 100(2)
_diffrn_measured_fraction_theta_full 0.997
_diffrn_measured_fraction_theta_max 0.987
_diffrn_measurement_device_type 'Bruker APEX-II CCD'
_diffrn_measurement_method '\f and \w scans'
_diffrn_radiation_type MoK\a
_diffrn_radiation_wavelength 0.71073
_diffrn_reflns_av_R_equivalents 0.1469
_diffrn_reflns_av_unetI/netI 0.1169
_diffrn_reflns_Laue_measured_fraction_full 0.997
_diffrn_reflns_Laue_measured_fraction_max 0.987
_diffrn_reflns_limit_h_max 12
_diffrn_reflns_limit_h_min -12
_diffrn_reflns_limit_k_max 33
_diffrn_reflns_limit_k_min -33
_diffrn_reflns_limit_l_max 31
_diffrn_reflns_limit_l_min -29
_diffrn_reflns_number 72131
_diffrn_reflns_point_group_measured_fraction_full 0.997
_diffrn_reflns_point_group_measured_fraction_max 0.987
_diffrn_reflns_theta_full 25.242
_diffrn_reflns_theta_max 25.561
_diffrn_reflns_theta_min 1.583
_exptl_absorpt_coefficient_mu 0.440
_exptl_crystal_density_diffrn 1.502
_exptl_crystal_description block
_exptl_crystal_F_000 3440
_refine_diff_density_max 1.893
_refine_diff_density_min -1.250
_refine_diff_density_rms 0.167
_refine_ls_extinction_method none
_refine_ls_goodness_of_fit_ref 1.081
_refine_ls_hydrogen_treatment constr
_refine_ls_matrix_type full
_refine_ls_number_parameters 1004
_refine_ls_number_reflns 13893
_refine_ls_number_restraints 0
_refine_ls_restrained_S_all 1.081
_refine_ls_R_factor_all 0.1662
_refine_ls_R_factor_gt 0.1116
_refine_ls_shift/su_max 0.001
_refine_ls_shift/su_mean 0.000
_refine_ls_structure_factor_coef Fsqd
_refine_ls_weighting_details 'w=1/[\s^2^(Fo^2^)+(0.1510P)^2^+48.0581P] where P=(Fo^2^+2Fc^2^)/3'
_refine_ls_weighting_scheme calc
_refine_ls_wR_factor_gt 0.2752
_refine_ls_wR_factor_ref 0.3130
_reflns_Friedel_coverage 0.000
_reflns_number_gt 8737
_reflns_number_total 13893
_reflns_threshold_expression 'I > 2\s(I)'
_cod_data_source_file ao6b00506_si_004.cif
_cod_data_source_block lby90-4
_cod_original_sg_symbol_H-M 'P 21/c'
_cod_original_formula_sum 'C78.50 H55 B Cl3 Cr F20 N2 P4'
_cod_database_code 4516840
_shelx_space_group_comment
;
The symmetry employed for this shelxl refinement is uniquely defined
by the following loop, which should always be used as a source of
symmetry information in preference to the above space-group names.
They are only intended as comments.
;
_shelxl_version_number 2014-3

loop_
_space_group_symop_operation_xyz
'x, y, z'
'-x, y+1/2, -z+1/2'
'-x, -y, -z'
'x, -y-1/2, z-1/2'

loop_
_atom_site_label
_atom_site_type_symbol
_atom_site_fract_x
_atom_site_fract_y
_atom_site_fract_z
_atom_site_U_iso_or_equiv
_atom_site_adp_type
_atom_site_occupancy
_atom_site_site_symmetry_order
_atom_site_calc_flag
_atom_site_refinement_flags_posn
_atom_site_refinement_flags_adp
_atom_site_refinement_flags_occupancy
Cr1 Cr 0.48952(10) 0.75511(4) 0.50354(5) 0.0160(3) Uani 1 1 d . . .
Cl1 Cl 0.67962(16) 0.72078(7) 0.49114(8) 0.0212(4) Uani 1 1 d . . .
Cl2 Cl 0.31312(16) 0.79070(7) 0.52762(8) 0.0216(4) Uani 1 1 d . . .
P1 P 0.38819(18) 0.67960(8) 0.46553(8) 0.0203(5) Uani 1 1 d . . .
P2 P 0.47379(18) 0.69158(7) 0.56847(8) 0.0180(4) Uani 1 1 d . . .
P3 P 0.47656(18) 0.81773(7) 0.43469(8) 0.0181(4) Uani 1 1 d . . .
P4 P 0.60077(17) 0.83063(7) 0.53317(8) 0.0171(4) Uani 1 1 d . . .
N1 N 0.4177(6) 0.6491(2) 0.5232(3) 0.0217(15) Uani 1 1 d . . .
N2 N 0.5663(5) 0.8582(2) 0.4741(2) 0.0169(14) Uani 1 1 d . . .
B1 B 0.0275(8) 0.5374(3) 0.2258(4) 0.022(2) Uani 1 1 d . . .
C1 C 0.4688(8) 0.6507(3) 0.4163(3) 0.0274(19) Uani 1 1 d . . .
C2 C 0.5757(9) 0.6210(4) 0.4295(4) 0.040(2) Uani 1 1 d . . .
H2 H 0.6038 0.6132 0.4649 0.048 Uiso 1 1 calc R U .
C3 C 0.6403(9) 0.6032(4) 0.3904(5) 0.044(3) Uani 1 1 d . . .
H3 H 0.7115 0.5824 0.3993 0.053 Uiso 1 1 calc R U .
C4 C 0.6038(10) 0.6150(4) 0.3394(5) 0.051(3) Uani 1 1 d . . .
H4 H 0.6491 0.6025 0.3133 0.062 Uiso 1 1 calc R U .
C5 C 0.4992(9) 0.6456(5) 0.3261(4) 0.054(3) Uani 1 1 d . . .
H5 H 0.4742 0.6545 0.2908 0.064 Uiso 1 1 calc R U .
C6 C 0.4315(8) 0.6630(4) 0.3648(3) 0.039(2) Uani 1 1 d . . .
H6 H 0.3595 0.6834 0.3557 0.047 Uiso 1 1 calc R U .
C7 C 0.2191(7) 0.6753(3) 0.4392(3) 0.0247(19) Uani 1 1 d . . .
C8 C 0.1708(9) 0.6400(4) 0.4046(4) 0.040(2) Uani 1 1 d . . .
H8 H 0.2273 0.6171 0.3926 0.048 Uiso 1 1 calc R U .
C9 C 0.0407(9) 0.6370(4) 0.3867(4) 0.044(3) Uani 1 1 d . . .
H9 H 0.0091 0.6119 0.3634 0.053 Uiso 1 1 calc R U .
C10 C -0.0419(8) 0.6702(4) 0.4029(4) 0.037(2) Uani 1 1 d . . .
H10 H -0.1306 0.6682 0.3907 0.045 Uiso 1 1 calc R U .
C11 C 0.0040(9) 0.7068(4) 0.4369(5) 0.050(3) Uani 1 1 d . . .
H11 H -0.0527 0.7301 0.4479 0.060 Uiso 1 1 calc R U .
C12 C 0.1345(8) 0.7092(3) 0.4551(4) 0.041(3) Uani 1 1 d . . .
H12 H 0.1660 0.7342 0.4786 0.049 Uiso 1 1 calc R U .
C13 C 0.6170(7) 0.6737(3) 0.6118(3) 0.0191(17) Uani 1 1 d . . .
C14 C 0.7122(7) 0.7087(3) 0.6198(3) 0.0220(18) Uani 1 1 d . . .
H14 H 0.7047 0.7376 0.5997 0.026 Uiso 1 1 calc R U .
C15 C 0.8187(7) 0.7017(3) 0.6570(3) 0.028(2) Uani 1 1 d . . .
H15 H 0.8817 0.7263 0.6633 0.034 Uiso 1 1 calc R U .
C16 C 0.8322(8) 0.6591(4) 0.6846(4) 0.034(2) Uani 1 1 d . . .
H16 H 0.9060 0.6537 0.7092 0.040 Uiso 1 1 calc R U .
C17 C 0.7378(9) 0.6238(4) 0.6766(4) 0.039(2) Uani 1 1 d . . .
H17 H 0.7478 0.5941 0.6952 0.047 Uiso 1 1 calc R U .
C18 C 0.6290(8) 0.6319(3) 0.6414(4) 0.030(2) Uani 1 1 d . . .
H18 H 0.5624 0.6086 0.6375 0.036 Uiso 1 1 calc R U .
C19 C 0.3566(7) 0.6981(3) 0.6129(3) 0.0216(18) Uani 1 1 d . . .
C20 C 0.2268(7) 0.6926(3) 0.5939(4) 0.031(2) Uani 1 1 d . . .
H20 H 0.2013 0.6814 0.5594 0.037 Uiso 1 1 calc R U .
C21 C 0.1360(8) 0.7035(4) 0.6258(4) 0.034(2) Uani 1 1 d . . .
H21 H 0.0480 0.7005 0.6127 0.041 Uiso 1 1 calc R U .
C22 C 0.1714(8) 0.7187(3) 0.6759(4) 0.030(2) Uani 1 1 d . . .
H22 H 0.1080 0.7252 0.6975 0.036 Uiso 1 1 calc R U .
C23 C 0.2988(9) 0.7245(4) 0.6953(4) 0.037(2) Uani 1 1 d . . .
H23 H 0.3234 0.7357 0.7298 0.044 Uiso 1 1 calc R U .
C24 C 0.3920(8) 0.7135(3) 0.6629(3) 0.0270(19) Uani 1 1 d . . .
H24 H 0.4799 0.7168 0.6759 0.032 Uiso 1 1 calc R U .
C25 C 0.3822(9) 0.5990(3) 0.5407(4) 0.037(2) Uani 1 1 d . . .
H25 H 0.3754 0.6013 0.5786 0.044 Uiso 1 1 calc R U .
C26 C 0.2554(13) 0.5810(5) 0.5142(6) 0.077(4) Uani 1 1 d . . .
H26A H 0.1886 0.6042 0.5198 0.115 Uiso 1 1 calc R U .
H26B H 0.2365 0.5495 0.5287 0.115 Uiso 1 1 calc R U .
H26C H 0.2587 0.5776 0.4768 0.115 Uiso 1 1 calc R U .
C27 C 0.4917(13) 0.5631(4) 0.5351(5) 0.058(3) Uani 1 1 d . . .
H27A H 0.4828 0.5509 0.4994 0.087 Uiso 1 1 calc R U .
H27B H 0.4878 0.5359 0.5591 0.087 Uiso 1 1 calc R U .
H27C H 0.5738 0.5797 0.5434 0.087 Uiso 1 1 calc R U .
C28 C 0.3147(7) 0.8392(3) 0.4140(3) 0.0190(17) Uani 1 1 d . . .
C29 C 0.2558(8) 0.8748(3) 0.4396(3) 0.0257(19) Uani 1 1 d . . .
H29 H 0.3029 0.8926 0.4672 0.031 Uiso 1 1 calc R U .
C30 C 0.1271(8) 0.8844(3) 0.4247(4) 0.031(2) Uani 1 1 d . . .
H30 H 0.0871 0.9097 0.4414 0.037 Uiso 1 1 calc R U .
C31 C 0.0569(8) 0.8580(4) 0.3860(4) 0.039(2) Uani 1 1 d . . .
H31 H -0.0310 0.8650 0.3763 0.046 Uiso 1 1 calc R U .
C32 C 0.1116(8) 0.8221(4) 0.3618(4) 0.039(2) Uani 1 1 d . . .
H32 H 0.0615 0.8033 0.3360 0.047 Uiso 1 1 calc R U .
C33 C 0.2436(8) 0.8122(3) 0.3746(4) 0.031(2) Uani 1 1 d . . .
H33 H 0.2831 0.7876 0.3567 0.037 Uiso 1 1 calc R U .
C34 C 0.5413(7) 0.8105(3) 0.3735(3) 0.0228(18) Uani 1 1 d . . .
C35 C 0.6346(10) 0.7760(4) 0.3716(4) 0.041(2) Uani 1 1 d . . .
H35 H 0.6634 0.7568 0.4012 0.049 Uiso 1 1 calc R U .
C36 C 0.6867(11) 0.7696(5) 0.3249(4) 0.055(3) Uani 1 1 d . . .
H36 H 0.7511 0.7459 0.3232 0.066 Uiso 1 1 calc R U .
C37 C 0.6457(10) 0.7972(4) 0.2819(4) 0.047(3) Uani 1 1 d . . .
H37 H 0.6811 0.7925 0.2506 0.057 Uiso 1 1 calc R U .
C38 C 0.5524(9) 0.8321(4) 0.2844(4) 0.037(2) Uani 1 1 d . . .
H38 H 0.5239 0.8513 0.2547 0.044 Uiso 1 1 calc R U .
C39 C 0.5005(8) 0.8391(3) 0.3299(3) 0.028(2) Uani 1 1 d . . .
H39 H 0.4373 0.8633 0.3316 0.034 Uiso 1 1 calc R U .
C40 C 0.7731(7) 0.8316(3) 0.5505(3) 0.0160(16) Uani 1 1 d . . .
C41 C 0.8518(7) 0.8206(3) 0.5129(3) 0.0233(18) Uani 1 1 d . . .
H41 H 0.8155 0.8164 0.4776 0.028 Uiso 1 1 calc R U .
C42 C 0.9827(7) 0.8158(3) 0.5270(3) 0.0250(19) Uani 1 1 d . . .
H42 H 1.0358 0.8090 0.5012 0.030 Uiso 1 1 calc R U .
C43 C 1.0357(7) 0.8209(3) 0.5785(3) 0.0245(19) Uani 1 1 d . . .
H43 H 1.1252 0.8174 0.5881 0.029 Uiso 1 1 calc R U .
C44 C 0.9586(7) 0.8310(3) 0.6164(3) 0.0251(19) Uani 1 1 d . . .
H44 H 0.9948 0.8341 0.6518 0.030 Uiso 1 1 calc R U .
C45 C 0.8273(7) 0.8367(3) 0.6020(3) 0.0236(18) Uani 1 1 d . . .
H45 H 0.7746 0.8440 0.6277 0.028 Uiso 1 1 calc R U .
C46 C 0.5452(7) 0.8647(3) 0.5856(3) 0.0194(17) Uani 1 1 d . . .
C47 C 0.4971(8) 0.8372(3) 0.6240(3) 0.0278(19) Uani 1 1 d . . .
H47 H 0.4884 0.8030 0.6202 0.033 Uiso 1 1 calc R U .
C48 C 0.4625(8) 0.8601(3) 0.6676(3) 0.031(2) Uani 1 1 d . . .
H48 H 0.4315 0.8414 0.6939 0.038 Uiso 1 1 calc R U .
C49 C 0.4723(8) 0.9086(4) 0.6729(3) 0.032(2) Uani 1 1 d . . .
H49 H 0.4469 0.9239 0.7026 0.039 Uiso 1 1 calc R U .
C50 C 0.5197(9) 0.9364(3) 0.6352(4) 0.039(2) Uani 1 1 d . . .
H50 H 0.5268 0.9705 0.6391 0.047 Uiso 1 1 calc R U .
C51 C 0.5563(8) 0.9139(3) 0.5918(4) 0.031(2) Uani 1 1 d . . .
H51 H 0.5894 0.9328 0.5662 0.038 Uiso 1 1 calc R U .
C52 C 0.6218(8) 0.9066(3) 0.4620(3) 0.0222(18) Uani 1 1 d . . .
H52 H 0.6800 0.9166 0.4939 0.027 Uiso 1 1 calc R U .
C53 C 0.7019(9) 0.9056(4) 0.4181(4) 0.043(3) Uani 1 1 d . . .
H53A H 0.7570 0.8770 0.4215 0.064 Uiso 1 1 calc R U .
H53B H 0.7547 0.9349 0.4195 0.064 Uiso 1 1 calc R U .
H53C H 0.6460 0.9044 0.3848 0.064 Uiso 1 1 calc R U .
C54 C 0.5202(9) 0.9455(3) 0.4522(5) 0.051(3) Uani 1 1 d . . .
H54A H 0.4659 0.9389 0.4192 0.076 Uiso 1 1 calc R U .
H54B H 0.5609 0.9772 0.4505 0.076 Uiso 1 1 calc R U .
H54C H 0.4680 0.9454 0.4806 0.076 Uiso 1 1 calc R U .
C55 C -0.0613(7) 0.5008(3) 0.2562(3) 0.0236(18) Uani 1 1 d . . .
C56 C -0.0685(8) 0.4523(3) 0.2428(3) 0.0266(19) Uani 1 1 d . . .
C57 C -0.1356(8) 0.4170(3) 0.2665(4) 0.031(2) Uani 1 1 d . . .
C58 C -0.1939(8) 0.4309(3) 0.3084(4) 0.029(2) Uani 1 1 d . . .
C59 C -0.1845(8) 0.4770(3) 0.3254(3) 0.0268(19) Uani 1 1 d . . .
C60 C -0.1212(7) 0.5116(3) 0.2995(3) 0.0222(18) Uani 1 1 d . . .
C61 C -0.0072(7) 0.5359(3) 0.1625(3) 0.0219(18) Uani 1 1 d . . .
C62 C 0.0738(7) 0.5577(3) 0.1313(3) 0.0248(19) Uani 1 1 d . . .
C63 C 0.0557(8) 0.5587(3) 0.0782(4) 0.0274(19) Uani 1 1 d . . .
C64 C -0.0541(8) 0.5401(3) 0.0513(3) 0.0243(18) Uani 1 1 d . . .
C65 C -0.1407(7) 0.5194(3) 0.0800(4) 0.028(2) Uani 1 1 d . . .
C66 C -0.1170(7) 0.5175(3) 0.1331(3) 0.0202(17) Uani 1 1 d . . .
C67 C 0.1748(7) 0.5175(3) 0.2471(3) 0.0224(18) Uani 1 1 d . . .
C68 C 0.2550(8) 0.4914(3) 0.2190(3) 0.0247(18) Uani 1 1 d . . .
C69 C 0.3762(8) 0.4759(3) 0.2407(4) 0.032(2) Uani 1 1 d . . .
C70 C 0.4200(8) 0.4851(3) 0.2920(4) 0.034(2) Uani 1 1 d . . .
C71 C 0.3449(8) 0.5094(3) 0.3216(4) 0.0270(19) Uani 1 1 d . . .
C72 C 0.2238(8) 0.5240(3) 0.2989(3) 0.0250(19) Uani 1 1 d . . .
C73 C 0.0099(7) 0.5950(3) 0.2398(3) 0.0171(16) Uani 1 1 d . . .
C74 C -0.1125(7) 0.6159(3) 0.2333(3) 0.0232(18) Uani 1 1 d . . .
C75 C -0.1387(7) 0.6631(3) 0.2425(3) 0.0242(19) Uani 1 1 d . . .
C76 C -0.0399(8) 0.6948(3) 0.2583(3) 0.0218(17) Uani 1 1 d . . .
C77 C 0.0834(7) 0.6773(3) 0.2638(3) 0.0224(18) Uani 1 1 d . . .
C78 C 0.1046(7) 0.6294(3) 0.2548(3) 0.0219(18) Uani 1 1 d . . .
C79 C 0.936(2) 0.5839(9) 0.5805(8) 0.055(6) Uani 0.5 1 d . . P
H79A H 0.9171 0.5999 0.6127 0.066 Uiso 0.5 1 calc R U P
H79B H 1.0299 0.5822 0.5825 0.066 Uiso 0.5 1 calc R U P
Cl3 Cl 0.8839(7) 0.6179(3) 0.5329(3) 0.088(3) Uani 0.5 1 d . . P
Cl4 Cl 0.8823(10) 0.5286(3) 0.5807(5) 0.130(4) Uani 0.5 1 d . . P
F1 F -0.0087(5) 0.43584(17) 0.2029(2) 0.0325(12) Uani 1 1 d . . .
F2 F -0.1430(5) 0.37139(18) 0.2491(2) 0.0404(14) Uani 1 1 d . . .
F3 F -0.2599(5) 0.39739(19) 0.3323(2) 0.0415(14) Uani 1 1 d . . .
F4 F -0.2362(5) 0.49050(19) 0.36809(19) 0.0345(12) Uani 1 1 d . . .
F5 F -0.1200(4) 0.55656(17) 0.31877(19) 0.0301(12) Uani 1 1 d . . .
F6 F 0.1831(4) 0.57881(18) 0.15531(19) 0.0310(12) Uani 1 1 d . . .
F7 F 0.1448(5) 0.5790(2) 0.0515(2) 0.0382(13) Uani 1 1 d . . .
F8 F -0.0776(5) 0.54206(19) -0.00065(19) 0.0344(12) Uani 1 1 d . . .
F9 F -0.2510(5) 0.50071(18) 0.0534(2) 0.0347(12) Uani 1 1 d . . .
F10 F -0.2103(4) 0.49657(18) 0.15663(19) 0.0307(12) Uani 1 1 d . . .
F11 F 0.2202(5) 0.47987(19) 0.1687(2) 0.0360(13) Uani 1 1 d . . .
F12 F 0.4497(5) 0.4522(2) 0.2104(2) 0.0454(15) Uani 1 1 d . . .
F13 F 0.5352(5) 0.4688(2) 0.3125(3) 0.0525(17) Uani 1 1 d . . .
F14 F 0.3832(5) 0.5181(2) 0.3717(2) 0.0462(15) Uani 1 1 d . . .
F15 F 0.1522(5) 0.54727(19) 0.33071(19) 0.0332(12) Uani 1 1 d . . .
F16 F -0.2140(4) 0.58701(18) 0.2176(2) 0.0303(12) Uani 1 1 d . . .
F17 F -0.2595(4) 0.68009(18) 0.2356(2) 0.0343(12) Uani 1 1 d . . .
F18 F -0.0622(5) 0.74161(17) 0.2668(2) 0.0328(12) Uani 1 1 d . . .
F19 F 0.1817(4) 0.70771(17) 0.2797(2) 0.0319(12) Uani 1 1 d . . .
F20 F 0.2305(4) 0.61617(17) 0.26006(19) 0.0282(11) Uani 1 1 d . . .

loop_
_atom_site_aniso_label
_atom_site_aniso_U_11
_atom_site_aniso_U_22
_atom_site_aniso_U_33
_atom_site_aniso_U_23
_atom_site_aniso_U_13
_atom_site_aniso_U_12
Cr1 0.0100(6) 0.0225(7) 0.0155(7) 0.0009(5) 0.0023(5) 0.0008(5)
Cl1 0.0123(8) 0.0288(11) 0.0227(11) -0.0002(8) 0.0034(7) 0.0030(7)
Cl2 0.0120(8) 0.0330(11) 0.0206(11) 0.0024(8) 0.0050(7) 0.0026(7)
P1 0.0160(10) 0.0264(11) 0.0177(12) -0.0001(9) 0.0001(8) -0.0002(8)
P2 0.0126(9) 0.0272(11) 0.0137(11) 0.0021(8) 0.0004(8) -0.0018(8)
P3 0.0144(9) 0.0250(11) 0.0147(11) 0.0001(8) 0.0013(8) 0.0016(8)
P4 0.0102(9) 0.0247(11) 0.0161(11) 0.0000(8) 0.0011(8) 0.0011(7)
N1 0.025(3) 0.020(4) 0.020(4) 0.000(3) 0.002(3) -0.001(3)
N2 0.012(3) 0.021(3) 0.018(4) 0.002(3) 0.004(3) -0.005(2)
B1 0.011(4) 0.024(5) 0.030(6) -0.003(4) -0.003(4) -0.003(3)
C1 0.019(4) 0.037(5) 0.026(5) -0.008(4) 0.004(4) -0.004(4)
C2 0.032(5) 0.040(6) 0.047(7) -0.011(5) 0.004(5) 0.001(4)
C3 0.024(5) 0.050(6) 0.060(8) -0.017(5) 0.012(5) 0.001(4)
C4 0.030(5) 0.080(8) 0.048(8) -0.028(6) 0.019(5) -0.013(5)
C5 0.029(5) 0.101(10) 0.032(6) -0.017(6) 0.007(4) -0.007(6)
C6 0.021(4) 0.083(8) 0.012(5) 0.001(5) 0.002(4) 0.002(4)
C7 0.018(4) 0.036(5) 0.018(5) -0.008(4) -0.002(3) -0.004(3)
C8 0.027(5) 0.059(7) 0.035(6) -0.019(5) 0.005(4) -0.001(4)
C9 0.023(5) 0.071(7) 0.039(6) -0.025(5) 0.003(4) -0.016(5)
C10 0.021(4) 0.059(7) 0.031(6) -0.003(5) -0.001(4) -0.009(4)
C11 0.027(5) 0.037(6) 0.082(9) -0.017(6) -0.003(5) 0.006(4)
C12 0.025(5) 0.032(5) 0.062(7) -0.014(5) -0.009(5) 0.002(4)
C13 0.014(4) 0.026(4) 0.017(4) -0.001(3) 0.000(3) 0.004(3)
C14 0.018(4) 0.027(5) 0.020(5) 0.002(3) 0.000(3) -0.001(3)
C15 0.009(4) 0.049(6) 0.026(5) -0.005(4) 0.003(3) -0.003(3)
C16 0.019(4) 0.053(6) 0.026(5) 0.002(4) -0.007(4) 0.004(4)
C17 0.033(5) 0.038(6) 0.045(7) 0.018(5) -0.005(4) 0.003(4)
C18 0.019(4) 0.034(5) 0.034(6) 0.003(4) -0.003(4) -0.005(4)
C19 0.015(4) 0.025(4) 0.025(5) 0.008(3) 0.005(3) 0.001(3)
C20 0.015(4) 0.040(5) 0.039(6) 0.006(4) 0.007(4) 0.001(4)
C21 0.011(4) 0.057(6) 0.035(6) 0.010(5) 0.009(4) 0.002(4)
C22 0.021(4) 0.039(5) 0.033(6) 0.004(4) 0.012(4) 0.008(4)
C23 0.031(5) 0.053(6) 0.029(6) 0.000(4) 0.013(4) 0.002(4)
C24 0.017(4) 0.046(5) 0.019(5) -0.001(4) 0.004(3) -0.001(4)
C25 0.040(5) 0.032(5) 0.037(6) 0.000(4) -0.002(4) -0.006(4)
C26 0.081(9) 0.053(8) 0.088(11) 0.023(7) -0.015(8) -0.041(7)
C27 0.103(10) 0.026(6) 0.050(8) 0.001(5) 0.029(7) 0.009(6)
C28 0.017(4) 0.026(4) 0.013(4) 0.008(3) -0.001(3) 0.000(3)
C29 0.022(4) 0.040(5) 0.015(5) -0.001(4) 0.002(3) 0.002(4)
C30 0.020(4) 0.038(5) 0.037(6) 0.011(4) 0.008(4) 0.012(4)
C31 0.019(4) 0.064(7) 0.032(6) 0.011(5) -0.002(4) 0.004(4)
C32 0.018(4) 0.064(7) 0.032(6) 0.002(5) -0.012(4) -0.004(4)
C33 0.017(4) 0.045(6) 0.029(5) -0.003(4) 0.001(4) -0.003(4)
C34 0.019(4) 0.032(5) 0.018(5) -0.001(3) 0.007(3) 0.003(3)
C35 0.043(6) 0.054(7) 0.027(6) 0.011(5) 0.012(4) 0.016(5)
C36 0.056(7) 0.075(8) 0.040(7) 0.011(6) 0.028(5) 0.030(6)
C37 0.053(6) 0.071(8) 0.021(6) -0.002(5) 0.020(5) 0.012(6)
C38 0.047(6) 0.046(6) 0.017(5) 0.004(4) 0.005(4) -0.006(5)
C39 0.033(5) 0.035(5) 0.016(5) -0.001(4) 0.001(4) 0.003(4)
C40 0.015(4) 0.018(4) 0.015(4) -0.001(3) 0.001(3) 0.002(3)
C41 0.013(4) 0.038(5) 0.019(5) 0.003(4) 0.003(3) -0.005(3)
C42 0.018(4) 0.035(5) 0.023(5) -0.002(4) 0.010(3) 0.004(3)
C43 0.014(4) 0.026(4) 0.034(5) 0.002(4) 0.005(3) 0.000(3)
C44 0.019(4) 0.041(5) 0.014(4) 0.000(4) -0.005(3) -0.001(3)
C45 0.020(4) 0.032(5) 0.018(5) 0.003(3) 0.003(3) 0.001(3)
C46 0.013(3) 0.019(4) 0.026(5) -0.001(3) 0.001(3) 0.003(3)
C47 0.027(4) 0.033(5) 0.022(5) 0.004(4) 0.001(4) -0.001(4)
C48 0.033(5) 0.046(6) 0.016(5) -0.002(4) 0.007(4) 0.002(4)
C49 0.023(4) 0.054(6) 0.019(5) -0.011(4) 0.003(4) 0.008(4)
C50 0.035(5) 0.026(5) 0.057(7) -0.011(5) 0.009(5) 0.000(4)
C51 0.028(5) 0.035(5) 0.033(6) -0.004(4) 0.013(4) 0.002(4)
C52 0.026(4) 0.018(4) 0.020(5) 0.007(3) -0.004(3) -0.004(3)
C53 0.037(5) 0.057(7) 0.036(6) 0.009(5) 0.010(4) -0.022(5)
C54 0.032(5) 0.030(6) 0.085(9) 0.016(5) -0.010(5) -0.001(4)
C55 0.018(4) 0.035(5) 0.018(5) -0.002(4) 0.002(3) -0.001(3)
C56 0.025(4) 0.029(5) 0.026(5) -0.001(4) 0.006(4) 0.004(3)
C57 0.030(5) 0.021(5) 0.042(6) 0.003(4) 0.007(4) 0.004(4)
C58 0.030(5) 0.022(5) 0.035(6) 0.014(4) 0.005(4) -0.001(3)
C59 0.025(4) 0.040(5) 0.016(5) 0.001(4) 0.006(4) 0.005(4)
C60 0.016(4) 0.025(5) 0.025(5) -0.001(3) 0.003(3) -0.001(3)
C61 0.018(4) 0.022(4) 0.026(5) -0.003(3) 0.004(3) 0.000(3)
C62 0.013(4) 0.030(5) 0.030(5) -0.003(4) 0.000(3) 0.001(3)
C63 0.021(4) 0.034(5) 0.029(5) -0.002(4) 0.007(4) 0.003(3)
C64 0.026(4) 0.031(5) 0.016(5) -0.002(3) 0.000(3) 0.010(3)
C65 0.018(4) 0.026(5) 0.038(6) -0.006(4) 0.000(4) 0.001(3)
C66 0.015(4) 0.019(4) 0.026(5) -0.005(3) 0.002(3) -0.001(3)
C67 0.016(4) 0.025(4) 0.026(5) -0.002(4) 0.007(3) 0.001(3)
C68 0.023(4) 0.028(5) 0.025(5) -0.002(4) 0.008(4) 0.002(3)
C69 0.023(4) 0.022(5) 0.055(7) 0.005(4) 0.018(4) 0.009(3)
C70 0.012(4) 0.042(6) 0.046(6) 0.011(5) -0.001(4) 0.008(4)
C71 0.028(4) 0.021(5) 0.030(5) 0.003(4) -0.003(4) -0.002(3)
C72 0.022(4) 0.025(5) 0.028(5) -0.005(4) 0.002(4) 0.001(3)
C73 0.011(3) 0.030(4) 0.009(4) 0.002(3) -0.002(3) 0.001(3)
C74 0.014(4) 0.032(5) 0.024(5) -0.003(4) 0.002(3) -0.002(3)
C75 0.012(4) 0.038(5) 0.022(5) 0.001(4) -0.001(3) 0.003(3)
C76 0.030(4) 0.022(4) 0.014(4) -0.002(3) 0.005(3) -0.002(3)
C77 0.017(4) 0.040(5) 0.009(4) -0.002(3) -0.004(3) -0.009(3)
C78 0.013(4) 0.035(5) 0.016(5) 0.003(3) -0.003(3) -0.002(3)
C79 0.078(17) 0.071(16) 0.022(12) -0.017(10) 0.031(11) 0.010(13)
Cl3 0.069(4) 0.081(5) 0.099(6) 0.023(4) -0.036(4) 0.008(4)
Cl4 0.118(8) 0.095(7) 0.160(10) 0.070(7) -0.035(7) -0.029(6)
F1 0.038(3) 0.029(3) 0.032(3) -0.006(2) 0.011(2) 0.001(2)
F2 0.044(3) 0.027(3) 0.053(4) -0.001(2) 0.017(3) -0.001(2)
F3 0.043(3) 0.034(3) 0.052(4) 0.013(3) 0.023(3) 0.001(2)
F4 0.029(3) 0.051(3) 0.026(3) 0.002(2) 0.011(2) -0.001(2)
F5 0.023(2) 0.034(3) 0.034(3) -0.012(2) 0.009(2) -0.004(2)
F6 0.016(2) 0.046(3) 0.030(3) -0.003(2) 0.000(2) -0.008(2)
F7 0.030(3) 0.053(3) 0.034(3) 0.006(3) 0.014(2) 0.004(2)
F8 0.037(3) 0.049(3) 0.017(3) 0.002(2) 0.001(2) 0.013(2)
F9 0.028(3) 0.038(3) 0.034(3) -0.008(2) -0.012(2) -0.002(2)
F10 0.019(2) 0.039(3) 0.033(3) -0.001(2) 0.001(2) -0.007(2)
F11 0.031(3) 0.046(3) 0.033(3) -0.011(2) 0.010(2) 0.006(2)
F12 0.033(3) 0.043(3) 0.066(4) -0.001(3) 0.025(3) 0.013(2)
F13 0.017(3) 0.059(4) 0.078(5) 0.014(3) -0.006(3) 0.009(2)
F14 0.030(3) 0.060(4) 0.043(4) 0.004(3) -0.014(3) 0.002(3)
F15 0.031(3) 0.046(3) 0.022(3) -0.009(2) 0.002(2) 0.005(2)
F16 0.012(2) 0.038(3) 0.040(3) -0.008(2) 0.000(2) -0.0033(19)
F17 0.017(2) 0.039(3) 0.046(3) -0.005(2) 0.001(2) 0.008(2)
F18 0.032(3) 0.026(3) 0.040(3) -0.006(2) 0.005(2) 0.001(2)
F19 0.024(2) 0.033(3) 0.037(3) -0.002(2) -0.002(2) -0.008(2)
F20 0.010(2) 0.037(3) 0.036(3) 0.000(2) -0.0036(19) -0.0020(19)

loop_
_atom_type_symbol
_atom_type_description
_atom_type_scat_dispersion_real
_atom_type_scat_dispersion_imag
_atom_type_scat_source
C C 0.0033 0.0016 'International Tables Vol C Tables 4.2.6.8 and 6.1.1.4'
H H 0.0000 0.0000 'International Tables Vol C Tables 4.2.6.8 and 6.1.1.4'
B B 0.0013 0.0007 'International Tables Vol C Tables 4.2.6.8 and 6.1.1.4'
N N 0.0061 0.0033 'International Tables Vol C Tables 4.2.6.8 and 6.1.1.4'
F F 0.0171 0.0103 'International Tables Vol C Tables 4.2.6.8 and 6.1.1.4'
P P 0.1023 0.0942 'International Tables Vol C Tables 4.2.6.8 and 6.1.1.4'
Cl Cl 0.1484 0.1585 'International Tables Vol C Tables 4.2.6.8 and 6.1.1.4'
Cr Cr 0.3209 0.6236 'International Tables Vol C Tables 4.2.6.8 and 6.1.1.4'

loop_
_geom_angle_atom_site_label_1
_geom_angle_atom_site_label_2
_geom_angle_atom_site_label_3
_geom_angle
Cl2 Cr1 Cl1 171.97(9)
Cl2 Cr1 P2 89.04(8)
Cl1 Cr1 P2 86.88(8)
Cl2 Cr1 P4 85.64(8)
Cl1 Cr1 P4 90.14(8)
P2 Cr1 P4 117.67(8)
Cl2 Cr1 P3 86.07(8)
Cl1 Cr1 P3 98.59(8)
P2 Cr1 P3 172.86(8)
P4 Cr1 P3 67.16(7)
Cl2 Cr1 P1 98.38(8)
Cl1 Cr1 P1 86.37(8)
P2 Cr1 P1 66.90(8)
P4 Cr1 P1 174.12(9)
P3 Cr1 P1 108.68(8)
N1 P1 C1 110.7(4)
N1 P1 C7 110.3(4)
C1 P1 C7 103.8(4)
N1 P1 Cr1 92.8(2)
C1 P1 Cr1 115.4(3)
C7 P1 Cr1 123.3(3)
N1 P2 C19 107.6(4)
N1 P2 C13 114.7(3)
C19 P2 C13 102.5(4)
N1 P2 Cr1 93.9(2)
C19 P2 Cr1 118.9(3)
C13 P2 Cr1 119.2(3)
N2 P3 C28 112.7(3)
N2 P3 C34 110.4(3)
C28 P3 C34 103.2(4)
N2 P3 Cr1 93.0(2)
C28 P3 Cr1 113.3(3)
C34 P3 Cr1 124.2(3)
N2 P4 C40 107.4(3)
N2 P4 C46 113.0(3)
C40 P4 C46 103.0(3)
N2 P4 Cr1 93.6(2)
C40 P4 Cr1 120.7(2)
C46 P4 Cr1 118.8(3)
C25 N1 P2 119.8(6)
C25 N1 P1 133.5(6)
P2 N1 P1 105.6(4)
C52 N2 P4 122.7(5)
C52 N2 P3 130.7(5)
P4 N2 P3 106.2(3)
C61 B1 C73 103.3(6)
C61 B1 C55 113.6(6)
C73 B1 C55 113.3(7)
C61 B1 C67 113.2(7)
C73 B1 C67 111.9(6)
C55 B1 C67 101.9(7)
C6 C1 C2 119.6(9)
C6 C1 P1 118.2(7)
C2 C1 P1 121.7(7)
C3 C2 C1 119.3(10)
C4 C3 C2 121.5(10)
C3 C4 C5 119.5(10)
C4 C5 C6 119.8(11)
C1 C6 C5 120.3(9)
C8 C7 C12 118.2(8)
C8 C7 P1 123.2(7)
C12 C7 P1 118.6(6)
C7 C8 C9 121.4(9)
C10 C9 C8 120.0(9)
C9 C10 C11 120.0(8)
C10 C11 C12 119.6(9)
C7 C12 C11 120.8(9)
C18 C13 C14 119.2(7)
C18 C13 P2 125.0(6)
C14 C13 P2 115.3(6)
C13 C14 C15 120.5(8)
C16 C15 C14 119.7(8)
C15 C16 C17 120.0(8)
C18 C17 C16 120.1(9)
C13 C18 C17 120.4(8)
C24 C19 C20 119.6(8)
C24 C19 P2 120.8(6)
C20 C19 P2 119.2(7)
C21 C20 C19 119.5(9)
C22 C21 C20 120.9(8)
C21 C22 C23 120.5(8)
C22 C23 C24 118.9(9)
C19 C24 C23 120.6(8)
C26 C25 N1 113.9(8)
C26 C25 C27 112.2(10)
N1 C25 C27 109.7(8)
C29 C28 C33 119.9(7)
C29 C28 P3 123.8(6)
C33 C28 P3 115.6(6)
C28 C29 C30 119.4(8)
C31 C30 C29 120.8(9)
C32 C31 C30 120.6(8)
C31 C32 C33 120.5(9)
C28 C33 C32 118.8(9)
C35 C34 C39 120.3(8)
C35 C34 P3 117.6(7)
C39 C34 P3 122.1(6)
C34 C35 C36 119.0(9)
C37 C36 C35 120.8(10)
C36 C37 C38 119.7(9)
C39 C38 C37 120.4(9)
C38 C39 C34 119.9(8)
C45 C40 C41 119.1(7)
C45 C40 P4 120.5(6)
C41 C40 P4 119.8(6)
C42 C41 C40 120.2(7)
C43 C42 C41 120.1(7)
C42 C43 C44 120.3(7)
C43 C44 C45 119.4(8)
C40 C45 C44 120.8(8)
C51 C46 C47 119.1(8)
C51 C46 P4 124.7(7)
C47 C46 P4 116.0(6)
C48 C47 C46 119.6(8)
C49 C48 C47 120.7(9)
C48 C49 C50 120.3(8)
C51 C50 C49 119.6(9)
C46 C51 C50 120.6(9)
N2 C52 C53 114.7(7)
N2 C52 C54 111.9(7)
C53 C52 C54 110.1(8)
C56 C55 C60 113.2(8)
C56 C55 B1 119.1(7)
C60 C55 B1 127.3(7)
F1 C56 C55 119.8(7)
F1 C56 C57 114.8(7)
C55 C56 C57 125.4(8)
F2 C57 C58 121.1(8)
F2 C57 C56 121.3(8)
C58 C57 C56 117.6(8)
C59 C58 F3 120.8(8)
C59 C58 C57 120.1(8)
F3 C58 C57 119.1(8)
C58 C59 F4 120.6(8)
C58 C59 C60 120.5(8)
F4 C59 C60 118.9(8)
F5 C60 C59 115.9(7)
F5 C60 C55 121.1(7)
C59 C60 C55 123.0(8)
C62 C61 C66 111.8(8)
C62 C61 B1 120.1(7)
C66 C61 B1 127.9(7)
C63 C62 F6 116.3(7)
C63 C62 C61 125.7(8)
F6 C62 C61 118.0(8)
F7 C63 C62 120.7(7)
F7 C63 C64 119.4(8)
C62 C63 C64 119.9(8)
F8 C64 C63 121.7(8)
F8 C64 C65 121.0(7)
C63 C64 C65 117.3(8)
C66 C65 F9 121.2(8)
C66 C65 C64 121.1(7)
F9 C65 C64 117.7(8)
F10 C66 C65 115.2(7)
F10 C66 C61 120.7(7)
C65 C66 C61 124.1(8)
C72 C67 C68 113.7(7)
C72 C67 B1 119.1(7)
C68 C67 B1 127.1(8)
F11 C68 C67 121.7(7)
F11 C68 C69 115.7(7)
C67 C68 C69 122.6(8)
F12 C69 C70 120.8(8)
F12 C69 C68 118.9(9)
C70 C69 C68 120.3(8)
F13 C70 C71 120.9(9)
F13 C70 C69 119.4(8)
C71 C70 C69 119.7(8)
F14 C71 C70 121.3(8)
F14 C71 C72 120.1(8)
C70 C71 C72 118.5(8)
F15 C72 C67 119.1(7)
F15 C72 C71 115.8(8)
C67 C72 C71 125.1(8)
C78 C73 C74 111.7(7)
C78 C73 B1 128.2(7)
C74 C73 B1 119.9(6)
F16 C74 C75 116.3(7)
F16 C74 C73 118.4(7)
C75 C74 C73 125.3(7)
F17 C75 C74 121.4(7)
F17 C75 C76 118.9(7)
C74 C75 C76 119.7(7)
F18 C76 C77 120.5(7)
F18 C76 C75 121.2(7)
C77 C76 C75 118.3(7)
F19 C77 C78 120.8(7)
F19 C77 C76 119.3(7)
C78 C77 C76 119.8(7)
C77 C78 F20 114.9(7)
C77 C78 C73 125.2(7)
F20 C78 C73 119.9(7)
Cl3 C79 Cl4 118.2(15)

loop_
_geom_bond_atom_site_label_1
_geom_bond_atom_site_label_2
_geom_bond_distance
Cr1 Cl2 2.273(2)
Cr1 Cl1 2.287(2)
Cr1 P2 2.454(2)
Cr1 P4 2.464(2)
Cr1 P3 2.477(2)
Cr1 P1 2.485(2)
P1 N1 1.710(7)
P1 C1 1.817(9)
P1 C7 1.830(8)
P2 N1 1.708(7)
P2 C19 1.816(8)
P2 C13 1.826(8)
P3 N2 1.712(6)
P3 C28 1.822(8)
P3 C34 1.827(8)
P4 N2 1.705(7)
P4 C40 1.818(7)
P4 C46 1.818(8)
N1 C25 1.518(11)
N2 C52 1.509(10)
B1 C61 1.634(13)
B1 C73 1.646(12)
B1 C55 1.654(12)
B1 C67 1.674(11)
C1 C6 1.385(12)
C1 C2 1.400(13)
C2 C3 1.391(14)
C3 C4 1.366(15)
C4 C5 1.397(16)
C5 C6 1.398(14)
C7 C8 1.375(12)
C7 C12 1.397(12)
C8 C9 1.394(12)
C9 C10 1.373(14)
C10 C11 1.384(14)
C11 C12 1.398(13)
C13 C18 1.382(12)
C13 C14 1.391(11)
C14 C15 1.394(11)
C15 C16 1.376(13)
C16 C17 1.390(13)
C17 C18 1.386(12)
C19 C24 1.368(12)
C19 C20 1.402(11)
C20 C21 1.387(12)
C21 C22 1.368(13)
C22 C23 1.382(12)
C23 C24 1.415(12)
C25 C26 1.505(15)
C25 C27 1.546(15)
C28 C29 1.384(12)
C28 C33 1.399(11)
C29 C30 1.390(11)
C30 C31 1.374(13)
C31 C32 1.345(14)
C32 C33 1.417(11)
C34 C35 1.378(12)
C34 C39 1.398(12)
C35 C36 1.412(14)
C36 C37 1.371(15)
C37 C38 1.387(14)
C38 C39 1.384(13)
C40 C45 1.388(11)
C40 C41 1.402(11)
C41 C42 1.389(11)
C42 C43 1.386(12)
C43 C44 1.392(12)
C44 C45 1.397(11)
C46 C51 1.369(12)
C46 C47 1.405(12)
C47 C48 1.390(12)
C48 C49 1.348(13)
C49 C50 1.392(14)
C50 C51 1.387(13)
C52 C53 1.512(12)
C52 C54 1.517(12)
C55 C56 1.383(12)
C55 C60 1.398(11)
C56 F1 1.365(10)
C56 C57 1.396(12)
C57 F2 1.336(10)
C57 C58 1.378(13)
C58 C59 1.347(12)
C58 F3 1.360(10)
C59 F4 1.354(9)
C59 C60 1.392(12)
C60 F5 1.336(9)
C61 C62 1.394(12)
C61 C66 1.395(11)
C62 C63 1.366(12)
C62 F6 1.367(9)
C63 F7 1.365(10)
C63 C64 1.370(12)
C64 F8 1.340(9)
C64 C65 1.382(12)
C65 C66 1.368(12)
C65 F9 1.374(9)
C66 F10 1.360(9)
C67 C72 1.384(12)
C67 C68 1.394(11)
C68 F11 1.347(10)
C68 C69 1.396(12)
C69 F12 1.350(10)
C69 C70 1.372(14)
C70 F13 1.339(9)
C70 C71 1.358(13)
C71 F14 1.330(10)
C71 C72 1.394(11)
C72 F15 1.359(9)
C73 C78 1.397(11)
C73 C74 1.407(10)
C74 F16 1.354(9)
C74 C75 1.360(12)
C75 F17 1.351(9)
C75 C76 1.382(11)
C76 F18 1.336(9)
C76 C77 1.380(11)
C77 F19 1.357(9)
C77 C78 1.367(12)
C78 F20 1.370(8)
C79 Cl3 1.59(2)
C79 Cl4 1.63(3)
